data_7211775
loop_
_publ_author_name
'Viciano-Chumillas, Marta'
'Marino, Nadia'
'Sorribes, Iv\'an'
'Vicent, Cristian'
'Lloret, Francesc'
'Julve, Miguel'

_publ_section_title
;
 [Cr(dmbipy)(ox)2]&#x2212;: a new bis-oxalato building block for metal
 assembling. Crystal structures and magnetic properties of
 XPh4[Cr(dmbipy)(ox)2]&#x00B7;5H2O (X = P and As),
 {Ba(H2O)2[Cr(dmbipy)(ox)2]2}n&#x00B7;17/2nH2O and
 {Ag(H2O)[Cr(dmbipy)(ox)2]}n&#x00B7;3nH2O
;
_journal_issue 1
_journal_name_full CrystEngComm
_journal_page_first 122
_journal_paper_doi 10.1039/b914419f
_journal_volume 12
_journal_year 2010
_chemical_formula_sum 'C64 H90 Ba2 Cr4 N8 O53'
_chemical_formula_weight 2302.12
_chemical_name_systematic
;
?
;
_space_group_IT_number 13
_symmetry_cell_setting monoclinic
_symmetry_Int_Tables_number 13
_symmetry_space_group_name_Hall '-P 2yc'
_symmetry_space_group_name_H-M 'P 1 2/c 1'
_atom_sites_solution_hydrogens geom
_atom_sites_solution_primary direct
_atom_sites_solution_secondary difmap
_audit_creation_method SHELXL-97
_cell_angle_alpha 90.00
_cell_angle_beta 98.736(10)
_cell_angle_gamma 90.00
_cell_formula_units_Z 2
_cell_length_a 19.493(8)
_cell_length_b 9.687(4)
_cell_length_c 24.200(9)
_cell_measurement_reflns_used 904
_cell_measurement_temperature 213(2)
_cell_measurement_theta_max 26.13
_cell_measurement_theta_min 2.71
_cell_volume 4517(3)
_computing_cell_refinement 'Bruker SMART'
_computing_data_collection 'Bruker SMART'
_computing_data_reduction 'Bruker SHELXTL'
_computing_molecular_graphics 'Bruker SHELXTL'
_computing_publication_material 'Bruker SHELXTL'
_computing_structure_refinement 'SHELXL-97 (Sheldrick, 1997)'
_computing_structure_solution 'SHELXS-97 (Sheldrick, 1990)'
_diffrn_ambient_temperature 213(2)
_diffrn_measured_fraction_theta_full 1.000
_diffrn_measured_fraction_theta_max 1.000
_diffrn_measurement_device_type 'CCD area detector'
_diffrn_measurement_method 'phi and omega scans'
_diffrn_radiation_monochromator graphite
_diffrn_radiation_source 'fine-focus sealed tube'
_diffrn_radiation_type MoK\a
_diffrn_radiation_wavelength 0.71073
_diffrn_reflns_av_R_equivalents 0.0819
_diffrn_reflns_av_sigmaI/netI 0.1025
_diffrn_reflns_limit_h_max 20
_diffrn_reflns_limit_h_min -25
_diffrn_reflns_limit_k_max 11
_diffrn_reflns_limit_k_min -12
_diffrn_reflns_limit_l_max 30
_diffrn_reflns_limit_l_min -31
_diffrn_reflns_number 30406
_diffrn_reflns_theta_full 27.50
_diffrn_reflns_theta_max 27.50
_diffrn_reflns_theta_min 1.06
_exptl_absorpt_coefficient_mu 1.430
_exptl_absorpt_correction_T_max 0.795
_exptl_absorpt_correction_T_min 0.710
_exptl_absorpt_correction_type multi-scan
_exptl_absorpt_process_details 'Bruker SADABS'
_exptl_crystal_colour pink
_exptl_crystal_density_diffrn 1.693
_exptl_crystal_density_method 'not measured'
_exptl_crystal_description prism
_exptl_crystal_F_000 2324
_exptl_crystal_size_max 0.20
_exptl_crystal_size_mid 0.18
_exptl_crystal_size_min 0.16
_refine_diff_density_max 1.212
_refine_diff_density_min -1.068
_refine_diff_density_rms 0.139
_refine_ls_extinction_method none
_refine_ls_goodness_of_fit_ref 1.053
_refine_ls_hydrogen_treatment constr
_refine_ls_matrix_type full
_refine_ls_number_parameters 613
_refine_ls_number_reflns 10393
_refine_ls_number_restraints 0
_refine_ls_restrained_S_all 1.053
_refine_ls_R_factor_all 0.1149
_refine_ls_R_factor_gt 0.0553
_refine_ls_shift/su_max 0.000
_refine_ls_shift/su_mean 0.000
_refine_ls_structure_factor_coef Fsqd
_refine_ls_weighting_details 'calc w=1/[\s^2^(Fo^2^)+(0.0612P)^2^+2.8882P] where P=(Fo^2^+2Fc^2^)/3'
_refine_ls_weighting_scheme calc
_refine_ls_wR_factor_gt 0.1241
_refine_ls_wR_factor_ref 0.1483
_reflns_number_gt 6085
_reflns_number_total 10393
_reflns_threshold_expression >2sigma(I)
_cod_data_source_file b914419f.txt
_cod_data_source_block compound3
_cod_depositor_comments
;
The following automatic conversions were performed:

'_symmetry_cell_setting' value 'Monoclinic' changed to 'monoclinic'
according to /home/saulius/struct/CIF-dictionaries/cif_core.dic
dictionary named 'cif_core.dic' version 2.4.2 from 2011-04-26.

Automatic conversion script
Id: cif_fix_values 1891 2012-01-12 08:04:46Z andrius 
;
_cod_original_sg_symbol_H-M P2/c
_cod_database_code 7211775

loop_
_symmetry_equiv_pos_as_xyz
'x, y, z'
'-x, y, -z+1/2'
'-x, -y, -z'
'x, -y, z-1/2'

loop_
_atom_site_label
_atom_site_type_symbol
_atom_site_fract_x
_atom_site_fract_y
_atom_site_fract_z
_atom_site_U_iso_or_equiv
_atom_site_adp_type
_atom_site_occupancy
_atom_site_symmetry_multiplicity
_atom_site_calc_flag
_atom_site_refinement_flags
Ba1 Ba 0.270291(19) 0.39417(4) 0.245372(14) 0.01897(11) Uani 1 1 d .
Cr1 Cr 0.11199(5) -0.10485(10) 0.13500(4) 0.0182(2) Uani 1 1 d .
Cr2 Cr 0.41855(5) 0.89817(10) 0.36238(4) 0.0180(2) Uani 1 1 d .
O1 O 0.0900(2) -0.2864(4) 0.16521(16) 0.0232(10) Uani 1 1 d .
O2 O 0.2052(2) -0.1851(4) 0.13881(16) 0.0238(10) Uani 1 1 d .
O3 O 0.1441(2) -0.4770(4) 0.20076(18) 0.0301(11) Uani 1 1 d .
O4 O 0.2672(2) -0.3634(5) 0.1780(2) 0.0378(12) Uani 1 1 d .
O5 O 0.1378(2) -0.0280(4) 0.21022(15) 0.0209(9) Uani 1 1 d .
O6 O 0.1432(2) 0.0760(4) 0.11208(16) 0.0201(9) Uani 1 1 d .
O7 O 0.2041(2) 0.1401(4) 0.25300(16) 0.0282(11) Uani 1 1 d .
O8 O 0.2049(2) 0.2579(4) 0.14876(16) 0.0254(10) Uani 1 1 d .
O9 O 0.4108(2) 0.9907(4) 0.29017(15) 0.0211(9) Uani 1 1 d .
O10 O 0.3806(2) 1.0739(4) 0.38591(15) 0.0204(9) Uani 1 1 d .
O11 O 0.3630(2) 1.1780(4) 0.24644(16) 0.0231(10) Uani 1 1 d .
O12 O 0.3307(2) 1.2665(4) 0.34830(17) 0.0237(10) Uani 1 1 d .
O13 O 0.3963(2) 0.5349(4) 0.28742(17) 0.0245(10) Uani 1 1 d .
O14 O 0.2694(2) 0.6364(4) 0.30631(18) 0.0301(11) Uani 1 1 d .
O15 O 0.4458(2) 0.7231(4) 0.33010(16) 0.0207(9) Uani 1 1 d .
O16 O 0.3250(2) 0.8211(4) 0.34592(16) 0.0233(9) Uani 1 1 d .
O17 O 0.1706(3) 0.3948(5) 0.3266(2) 0.0445(13) Uani 1 1 d .
O18 O 0.3657(2) 0.3943(4) 0.16801(17) 0.0291(10) Uani 1 1 d .
C1 C 0.1430(3) -0.3638(6) 0.1786(2) 0.0209(14) Uani 1 1 d .
C2 C 0.2122(3) -0.3012(7) 0.1643(2) 0.0240(14) Uani 1 1 d .
C3 C 0.1735(3) 0.0837(6) 0.2114(2) 0.0199(13) Uani 1 1 d .
C4 C 0.1753(3) 0.1471(6) 0.1527(2) 0.0175(13) Uani 1 1 d .
C5 C -0.0183(3) 0.0284(7) 0.1631(2) 0.0254(14) Uani 1 1 d .
H5 H 0.0101 0.0564 0.1961 0.030 Uiso 1 1 calc R
C6 C -0.0868(3) 0.0640(7) 0.1558(3) 0.0342(17) Uani 1 1 d .
H6 H -0.1047 0.1156 0.1833 0.041 Uiso 1 1 calc R
C7 C -0.1301(3) 0.0230(8) 0.1073(3) 0.0333(17) Uani 1 1 d .
C8 C -0.2057(4) 0.0558(10) 0.0993(3) 0.060(3) Uani 1 1 d .
H8A H -0.2183 0.1055 0.0644 0.090 Uiso 1 1 calc R
H8B H -0.2159 0.1124 0.1301 0.090 Uiso 1 1 calc R
H8C H -0.2322 -0.0293 0.0981 0.090 Uiso 1 1 calc R
C9 C -0.0996(3) -0.0513(7) 0.0684(3) 0.0269(15) Uani 1 1 d .
H9 H -0.1269 -0.0805 0.0351 0.032 Uiso 1 1 calc R
C10 C -0.0294(3) -0.0830(6) 0.0780(2) 0.0187(13) Uani 1 1 d .
C11 C 0.0074(3) -0.1636(6) 0.0389(2) 0.0194(13) Uani 1 1 d .
C12 C -0.0246(3) -0.2248(6) -0.0093(2) 0.0246(14) Uani 1 1 d .
H12 H -0.0727 -0.2142 -0.0202 0.030 Uiso 1 1 calc R
C13 C 0.0140(4) -0.3028(7) -0.0421(2) 0.0287(15) Uani 1 1 d .
C14 C -0.0208(4) -0.3761(8) -0.0938(3) 0.047(2) Uani 1 1 d .
H14A H -0.0402 -0.3085 -0.1214 0.071 Uiso 1 1 calc R
H14B H -0.0575 -0.4347 -0.0842 0.071 Uiso 1 1 calc R
H14C H 0.0131 -0.4321 -0.1090 0.071 Uiso 1 1 calc R
C15 C 0.0852(4) -0.3106(7) -0.0251(3) 0.0315(16) Uani 1 1 d .
H15 H 0.1134 -0.3592 -0.0467 0.038 Uiso 1 1 calc R
C16 C 0.1144(3) -0.2461(6) 0.0239(2) 0.0258(14) Uani 1 1 d .
H16 H 0.1627 -0.2517 0.0350 0.031 Uiso 1 1 calc R
C17 C 0.3603(3) 1.1568(6) 0.3451(2) 0.0179(13) Uani 1 1 d .
C18 C 0.3788(3) 1.1067(6) 0.2879(2) 0.0187(12) Uani 1 1 d .
C19 C 0.3933(3) 0.6452(6) 0.3108(2) 0.0200(13) Uani 1 1 d .
C20 C 0.3223(3) 0.7042(6) 0.3214(2) 0.0202(13) Uani 1 1 d .
C21 C 0.5590(3) 1.0330(6) 0.3586(2) 0.0222(14) Uani 1 1 d .
H21 H 0.5405 1.0597 0.3220 0.027 Uiso 1 1 calc R
C22 C 0.6248(3) 1.0743(6) 0.3793(2) 0.0251(15) Uani 1 1 d .
H22 H 0.6505 1.1273 0.3571 0.030 Uiso 1 1 calc R
C23 C 0.6538(3) 1.0371(6) 0.4337(2) 0.0231(14) Uani 1 1 d .
C24 C 0.7245(4) 1.0838(8) 0.4584(3) 0.0398(18) Uani 1 1 d .
H24A H 0.7255 1.1033 0.4978 0.060 Uiso 1 1 calc R
H24B H 0.7363 1.1667 0.4394 0.060 Uiso 1 1 calc R
H24C H 0.7579 1.0117 0.4541 0.060 Uiso 1 1 calc R
C25 C 0.6128(3) 0.9549(6) 0.4631(2) 0.0205(13) Uani 1 1 d .
H25 H 0.6304 0.9266 0.4996 0.025 Uiso 1 1 calc R
C26 C 0.5473(3) 0.9147(6) 0.4396(2) 0.0186(13) Uani 1 1 d .
C27 C 0.5027(3) 0.8228(6) 0.4673(2) 0.0170(12) Uani 1 1 d .
C28 C 0.5257(3) 0.7512(6) 0.5157(2) 0.0186(13) Uani 1 1 d .
H28 H 0.5719 0.7606 0.5332 0.022 Uiso 1 1 calc R
C29 C 0.4803(3) 0.6648(6) 0.5388(2) 0.0240(14) Uani 1 1 d .
C30 C 0.5067(4) 0.5837(7) 0.5917(3) 0.0319(16) Uani 1 1 d .
H30A H 0.5551 0.5594 0.5920 0.048 Uiso 1 1 calc R
H30B H 0.4795 0.5002 0.5927 0.048 Uiso 1 1 calc R
H30C H 0.5025 0.6398 0.6243 0.048 Uiso 1 1 calc R
C31 C 0.4119(3) 0.6543(6) 0.5122(3) 0.0265(14) Uani 1 1 d .
H31 H 0.3799 0.5984 0.5272 0.032 Uiso 1 1 calc R
C32 C 0.3919(3) 0.7277(6) 0.4633(2) 0.0249(14) Uani 1 1 d .
H32 H 0.3457 0.7205 0.4453 0.030 Uiso 1 1 calc R
N1 N 0.0105(3) -0.0440(5) 0.12579(19) 0.0192(11) Uani 1 1 d .
N2 N 0.0762(3) -0.1757(5) 0.05628(19) 0.0185(11) Uani 1 1 d .
N3 N 0.5193(3) 0.9567(5) 0.38738(18) 0.0166(10) Uani 1 1 d .
N4 N 0.4366(2) 0.8098(5) 0.44048(18) 0.0174(10) Uani 1 1 d .
O1W O 0.1991(5) 0.6353(7) 0.4487(3) 0.102(3) Uani 1 1 d .
O2W O 0.2893(5) 0.4248(8) 0.4348(3) 0.106(3) Uani 1 1 d .
O3W O 0.2961(3) 0.6449(6) 0.0431(2) 0.0618(17) Uani 1 1 d .
O4W O 0.1953(3) 0.4519(6) 0.0573(2) 0.0554(15) Uani 1 1 d .
O5W O 0.0658(3) -0.6917(6) 0.2381(2) 0.0520(14) Uani 1 1 d .
O6W O 0.4009(3) 0.6743(5) 0.14472(19) 0.0376(12) Uani 1 1 d .
O7W O 0.5000 0.3729(7) 0.2500 0.0400(17) Uani 1 2 d S
O8W O 0.1405(7) 0.6699(15) 0.3413(5) 0.076(4) Uani 0.50 1 d P
O9W O 0.1474(5) 0.7869(10) 0.3021(4) 0.034(2) Uani 0.50 1 d P
O10W O 0.0677(6) 0.6303(10) 0.3554(5) 0.055(3) Uani 0.50 1 d P
O11W O 0.0218(9) 0.704(3) 0.2773(7) 0.180(11) Uani 0.50 1 d P

loop_
_atom_site_aniso_label
_atom_site_aniso_U_11
_atom_site_aniso_U_22
_atom_site_aniso_U_33
_atom_site_aniso_U_23
_atom_site_aniso_U_13
_atom_site_aniso_U_12
Ba1 0.02078(19) 0.01447(17) 0.02033(18) -0.00064(17) -0.00112(14) -0.00036(17)
Cr1 0.0162(5) 0.0201(5) 0.0176(5) 0.0007(4) 0.0003(4) 0.0001(4)
Cr2 0.0189(5) 0.0193(5) 0.0150(4) -0.0005(4) 0.0002(4) 0.0021(4)
O1 0.022(2) 0.023(2) 0.025(2) 0.0022(19) 0.0043(19) 0.0001(18)
O2 0.018(2) 0.027(2) 0.026(2) 0.003(2) 0.0025(19) 0.0019(19)
O3 0.033(3) 0.022(2) 0.035(3) 0.006(2) 0.002(2) -0.006(2)
O4 0.029(3) 0.039(3) 0.049(3) 0.024(2) 0.016(2) 0.016(2)
O5 0.021(2) 0.026(2) 0.015(2) 0.0009(18) 0.0012(18) -0.0042(18)
O6 0.017(2) 0.024(2) 0.019(2) -0.0008(17) 0.0011(17) -0.0016(17)
O7 0.032(3) 0.035(3) 0.018(2) -0.0038(19) 0.003(2) -0.013(2)
O8 0.032(3) 0.021(2) 0.022(2) 0.0007(18) 0.003(2) -0.004(2)
O9 0.023(2) 0.024(2) 0.016(2) 0.0013(17) 0.0026(18) 0.0110(18)
O10 0.026(2) 0.020(2) 0.015(2) -0.0009(17) 0.0022(18) 0.0023(17)
O11 0.031(3) 0.020(2) 0.019(2) 0.0053(18) 0.0070(19) 0.0082(19)
O12 0.025(3) 0.020(2) 0.027(2) -0.0010(19) 0.008(2) 0.0058(19)
O13 0.019(2) 0.023(2) 0.031(2) -0.009(2) 0.0014(19) -0.0010(18)
O14 0.020(2) 0.031(3) 0.040(3) -0.011(2) 0.005(2) 0.0008(19)
O15 0.018(2) 0.022(2) 0.022(2) -0.0010(18) 0.0009(18) 0.0042(17)
O16 0.018(2) 0.025(2) 0.026(2) -0.006(2) 0.0040(19) 0.0032(18)
O17 0.040(3) 0.049(3) 0.045(3) 0.007(3) 0.007(2) -0.004(3)
O18 0.036(3) 0.022(2) 0.031(2) -0.001(2) 0.011(2) -0.004(2)
C1 0.022(3) 0.020(4) 0.020(3) -0.004(2) 0.003(3) -0.004(3)
C2 0.027(4) 0.029(4) 0.017(3) 0.001(3) 0.006(3) 0.000(3)
C3 0.020(3) 0.020(3) 0.020(3) 0.001(3) 0.000(3) 0.003(2)
C4 0.018(3) 0.012(3) 0.021(3) -0.004(2) 0.002(3) 0.002(2)
C5 0.021(4) 0.034(4) 0.020(3) -0.007(3) 0.003(3) -0.003(3)
C6 0.021(4) 0.051(5) 0.029(4) -0.012(3) 0.000(3) 0.008(3)
C7 0.017(4) 0.051(5) 0.032(4) -0.005(3) 0.007(3) 0.007(3)
C8 0.027(5) 0.106(8) 0.047(5) -0.028(5) 0.004(4) 0.010(5)
C9 0.022(4) 0.036(4) 0.021(3) -0.004(3) -0.005(3) -0.001(3)
C10 0.022(3) 0.016(3) 0.018(3) -0.002(2) 0.004(2) -0.004(2)
C11 0.017(3) 0.019(3) 0.022(3) 0.003(3) 0.003(3) 0.001(2)
C12 0.018(3) 0.029(4) 0.024(3) -0.006(3) -0.005(3) 0.001(3)
C13 0.037(4) 0.028(4) 0.020(3) -0.006(3) 0.002(3) 0.002(3)
C14 0.049(5) 0.057(5) 0.033(4) -0.017(4) -0.005(4) 0.006(4)
C15 0.032(4) 0.039(4) 0.023(3) -0.006(3) 0.004(3) 0.007(3)
C16 0.025(4) 0.028(4) 0.026(3) -0.004(3) 0.008(3) 0.008(3)
C17 0.014(3) 0.022(3) 0.017(3) 0.002(2) 0.002(2) -0.005(2)
C18 0.014(3) 0.026(3) 0.017(3) -0.006(3) 0.005(2) -0.007(3)
C19 0.020(3) 0.021(3) 0.018(3) 0.004(3) -0.002(3) 0.004(2)
C20 0.020(3) 0.025(3) 0.015(3) 0.003(3) 0.000(3) -0.002(3)
C21 0.027(4) 0.028(4) 0.010(3) 0.009(3) -0.001(3) 0.002(3)
C22 0.026(4) 0.030(4) 0.020(3) 0.006(3) 0.007(3) -0.007(3)
C23 0.023(4) 0.024(3) 0.023(3) 0.001(3) 0.007(3) -0.002(3)
C24 0.029(4) 0.055(5) 0.034(4) 0.010(4) 0.002(3) -0.012(3)
C25 0.018(3) 0.024(3) 0.019(3) 0.004(3) -0.001(3) 0.003(3)
C26 0.026(3) 0.016(3) 0.016(3) 0.004(2) 0.007(2) 0.006(2)
C27 0.018(3) 0.018(3) 0.015(3) 0.004(2) 0.003(2) -0.001(2)
C28 0.015(3) 0.023(3) 0.017(3) 0.004(2) -0.001(2) -0.004(2)
C29 0.031(4) 0.025(3) 0.017(3) 0.000(3) 0.009(3) -0.001(3)
C30 0.032(4) 0.035(4) 0.029(3) 0.012(3) 0.006(3) -0.007(3)
C31 0.027(4) 0.025(3) 0.027(3) 0.007(3) 0.001(3) -0.003(3)
C32 0.017(3) 0.034(4) 0.025(3) -0.001(3) 0.005(3) -0.006(3)
N1 0.015(3) 0.022(3) 0.022(3) -0.004(2) 0.005(2) -0.002(2)
N2 0.019(3) 0.017(3) 0.019(2) -0.002(2) 0.002(2) 0.004(2)
N3 0.021(3) 0.014(2) 0.015(2) 0.003(2) 0.004(2) 0.000(2)
N4 0.019(3) 0.018(3) 0.016(2) -0.002(2) 0.005(2) 0.000(2)
O1W 0.180(9) 0.068(5) 0.058(4) 0.001(4) 0.015(5) 0.026(5)
O2W 0.141(8) 0.138(7) 0.043(4) -0.011(4) 0.024(4) 0.057(6)
O3W 0.083(5) 0.062(4) 0.043(3) -0.003(3) 0.018(3) -0.022(3)
O4W 0.057(4) 0.058(4) 0.052(3) 0.022(3) 0.011(3) 0.003(3)
O5W 0.038(3) 0.052(4) 0.064(4) 0.008(3) 0.001(3) 0.004(3)
O6W 0.036(3) 0.035(3) 0.043(3) 0.008(2) 0.013(2) -0.009(2)
O7W 0.027(4) 0.037(4) 0.057(5) 0.000 0.012(3) 0.000
O8W 0.060(9) 0.098(11) 0.069(8) -0.033(8) 0.010(7) 0.011(8)
O9W 0.019(5) 0.042(6) 0.042(6) 0.017(5) 0.012(4) 0.009(4)
O10W 0.060(8) 0.028(6) 0.082(8) 0.010(5) 0.029(7) -0.004(5)
O11W 0.066(14) 0.37(3) 0.112(15) -0.103(16) 0.038(11) 0.015(16)

loop_
_atom_type_symbol
_atom_type_description
_atom_type_scat_dispersion_real
_atom_type_scat_dispersion_imag
_atom_type_scat_source
C C 0.0033 0.0016 'International Tables Vol C Tables 4.2.6.8 and 6.1.1.4'
H H 0.0000 0.0000 'International Tables Vol C Tables 4.2.6.8 and 6.1.1.4'
N N 0.0061 0.0033 'International Tables Vol C Tables 4.2.6.8 and 6.1.1.4'
Cr Cr 0.3209 0.6236 'International Tables Vol C Tables 4.2.6.8 and 6.1.1.4'
Ba Ba -0.3244 2.2819 'International Tables Vol C Tables 4.2.6.8 and 6.1.1.4'
O O 0.0106 0.0060 'International Tables Vol C Tables 4.2.6.8 and 6.1.1.4'

loop_
_geom_angle_atom_site_label_1
_geom_angle_atom_site_label_2
_geom_angle_atom_site_label_3
_geom_angle
_geom_angle_site_symmetry_1
_geom_angle_site_symmetry_3
O11 Ba1 O14 133.89(13) 1_545 .
O11 Ba1 O7 68.92(13) 1_545 .
O14 Ba1 O7 131.99(12) . .
O11 Ba1 O8 82.27(12) 1_545 .
O14 Ba1 O8 143.09(13) . .
O7 Ba1 O8 59.15(11) . .
O11 Ba1 O3 150.37(13) 1_545 1_565
O14 Ba1 O3 75.74(13) . 1_565
O7 Ba1 O3 91.74(13) . 1_565
O8 Ba1 O3 68.37(13) . 1_565
O11 Ba1 O18 60.82(12) 1_545 .
O14 Ba1 O18 114.13(13) . .
O7 Ba1 O18 113.58(12) . .
O8 Ba1 O18 73.23(12) . .
O3 Ba1 O18 111.63(13) 1_565 .
O11 Ba1 O4 125.88(12) 1_545 1_565
O14 Ba1 O4 66.79(14) . 1_565
O7 Ba1 O4 142.32(14) . 1_565
O8 Ba1 O4 86.79(13) . 1_565
O3 Ba1 O4 58.40(13) 1_565 1_565
O18 Ba1 O4 65.24(12) . 1_565
O11 Ba1 O13 80.37(13) 1_545 .
O14 Ba1 O13 58.77(12) . .
O7 Ba1 O13 140.91(13) . .
O8 Ba1 O13 140.85(12) . .
O3 Ba1 O13 125.25(12) 1_565 .
O18 Ba1 O13 67.65(12) . .
O4 Ba1 O13 75.72(14) 1_565 .
O11 Ba1 O12 58.91(11) 1_545 1_545
O14 Ba1 O12 86.45(12) . 1_545
O7 Ba1 O12 72.30(12) . 1_545
O8 Ba1 O12 126.38(12) . 1_545
O3 Ba1 O12 137.87(12) 1_565 1_545
O18 Ba1 O12 110.49(12) . 1_545
O4 Ba1 O12 145.18(14) 1_565 1_545
O13 Ba1 O12 71.30(12) . 1_545
O11 Ba1 O17 119.25(13) 1_545 .
O14 Ba1 O17 65.69(13) . .
O7 Ba1 O17 66.60(13) . .
O8 Ba1 O17 106.94(13) . .
O3 Ba1 O17 68.40(13) 1_565 .
O18 Ba1 O17 179.81(14) . .
O4 Ba1 O17 114.67(13) 1_565 .
O13 Ba1 O17 112.17(13) . .
O12 Ba1 O17 69.48(13) 1_545 .
O5 Cr1 O6 82.91(16) . .
O5 Cr1 O2 90.08(17) . .
O6 Cr1 O2 92.44(17) . .
O5 Cr1 O1 91.94(17) . .
O6 Cr1 O1 173.27(18) . .
O2 Cr1 O1 83.20(17) . .
O5 Cr1 N1 95.71(18) . .
O6 Cr1 N1 92.74(18) . .
O2 Cr1 N1 172.67(19) . .
O1 Cr1 N1 92.09(18) . .
O5 Cr1 N2 174.57(19) . .
O6 Cr1 N2 96.47(18) . .
O2 Cr1 N2 95.35(18) . .
O1 Cr1 N2 89.06(18) . .
N1 Cr1 N2 78.91(19) . .
O9 Cr2 O16 92.88(18) . .
O9 Cr2 O15 91.67(16) . .
O16 Cr2 O15 83.69(17) . .
O9 Cr2 O10 83.15(16) . .
O16 Cr2 O10 90.53(17) . .
O15 Cr2 O10 172.05(17) . .
O9 Cr2 N3 94.46(18) . .
O16 Cr2 N3 172.01(18) . .
O15 Cr2 N3 92.94(18) . .
O10 Cr2 N3 93.47(18) . .
O9 Cr2 N4 174.13(19) . .
O16 Cr2 N4 92.98(18) . .
O15 Cr2 N4 89.27(17) . .
O10 Cr2 N4 96.49(17) . .
N3 Cr2 N4 79.70(18) . .
C1 O1 Cr1 113.8(4) . .
C2 O2 Cr1 113.6(4) . .
C1 O3 Ba1 121.4(4) . 1_545
C2 O4 Ba1 119.9(4) . 1_545
C3 O5 Cr1 113.7(3) . .
C4 O6 Cr1 113.5(3) . .
C3 O7 Ba1 120.8(4) . .
C4 O8 Ba1 120.2(4) . .
C18 O9 Cr2 114.3(3) . .
C17 O10 Cr2 113.7(3) . .
C18 O11 Ba1 121.3(4) . 1_565
C17 O12 Ba1 117.2(4) . 1_565
C19 O13 Ba1 119.1(4) . .
C20 O14 Ba1 122.5(4) . .
C19 O15 Cr2 113.4(4) . .
C20 O16 Cr2 113.9(4) . .
O3 C1 O1 126.7(6) . .
O3 C1 C2 119.2(6) . .
O1 C1 C2 114.0(5) . .
O4 C2 O2 125.7(6) . .
O4 C2 C1 119.7(6) . .
O2 C2 C1 114.5(5) . .
O7 C3 O5 126.2(5) . .
O7 C3 C4 120.2(5) . .
O5 C3 C4 113.6(5) . .
O8 C4 O6 126.1(5) . .
O8 C4 C3 119.5(5) . .
O6 C4 C3 114.4(5) . .
N1 C5 C6 123.4(6) . .
N1 C5 H5 118.3 . .
C6 C5 H5 118.3 . .
C5 C6 C7 119.4(6) . .
C5 C6 H6 120.3 . .
C7 C6 H6 120.3 . .
C9 C7 C6 116.8(6) . .
C9 C7 C8 122.6(6) . .
C6 C7 C8 120.5(6) . .
C7 C8 H8A 109.5 . .
C7 C8 H8B 109.5 . .
H8A C8 H8B 109.5 . .
C7 C8 H8C 109.5 . .
H8A C8 H8C 109.5 . .
H8B C8 H8C 109.5 . .
C10 C9 C7 121.0(6) . .
C10 C9 H9 119.5 . .
C7 C9 H9 119.5 . .
N1 C10 C9 120.5(5) . .
N1 C10 C11 114.9(5) . .
C9 C10 C11 124.6(5) . .
N2 C11 C12 122.0(5) . .
N2 C11 C10 113.5(5) . .
C12 C11 C10 124.4(6) . .
C11 C12 C13 120.2(6) . .
C11 C12 H12 119.9 . .
C13 C12 H12 119.9 . .
C15 C13 C12 117.4(6) . .
C15 C13 C14 121.6(6) . .
C12 C13 C14 121.0(6) . .
C13 C14 H14A 109.5 . .
C13 C14 H14B 109.5 . .
H14A C14 H14B 109.5 . .
C13 C14 H14C 109.5 . .
H14A C14 H14C 109.5 . .
H14B C14 H14C 109.5 . .
C16 C15 C13 119.5(6) . .
C16 C15 H15 120.3 . .
C13 C15 H15 120.3 . .
N2 C16 C15 122.4(6) . .
N2 C16 H16 118.8 . .
C15 C16 H16 118.8 . .
O12 C17 O10 126.2(5) . .
O12 C17 C18 120.2(5) . .
O10 C17 C18 113.6(5) . .
O11 C18 O9 126.2(5) . .
O11 C18 C17 119.4(5) . .
O9 C18 C17 114.3(5) . .
O13 C19 O15 126.0(6) . .
O13 C19 C20 120.5(5) . .
O15 C19 C20 113.5(5) . .
O14 C20 O16 125.8(6) . .
O14 C20 C19 118.8(5) . .
O16 C20 C19 115.3(5) . .
N3 C21 C22 123.8(5) . .
N3 C21 H21 118.1 . .
C22 C21 H21 118.1 . .
C21 C22 C23 119.5(5) . .
C21 C22 H22 120.2 . .
C23 C22 H22 120.2 . .
C25 C23 C22 116.5(6) . .
C25 C23 C24 122.4(6) . .
C22 C23 C24 121.2(5) . .
C23 C24 H24A 109.5 . .
C23 C24 H24B 109.5 . .
H24A C24 H24B 109.5 . .
C23 C24 H24C 109.5 . .
H24A C24 H24C 109.5 . .
H24B C24 H24C 109.5 . .
C26 C25 C23 121.3(5) . .
C26 C25 H25 119.4 . .
C23 C25 H25 119.4 . .
N3 C26 C25 121.1(5) . .
N3 C26 C27 115.0(5) . .
C25 C26 C27 123.9(5) . .
N4 C27 C28 121.5(5) . .
N4 C27 C26 114.8(5) . .
C28 C27 C26 123.6(5) . .
C27 C28 C29 119.9(6) . .
C27 C28 H28 120.0 . .
C29 C28 H28 120.0 . .
C31 C29 C28 118.7(6) . .
C31 C29 C30 121.8(5) . .
C28 C29 C30 119.4(6) . .
C29 C30 H30A 109.5 . .
C29 C30 H30B 109.5 . .
H30A C30 H30B 109.5 . .
C29 C30 H30C 109.5 . .
H30A C30 H30C 109.5 . .
H30B C30 H30C 109.5 . .
C32 C31 C29 118.9(6) . .
C32 C31 H31 120.6 . .
C29 C31 H31 120.6 . .
N4 C32 C31 122.2(6) . .
N4 C32 H32 118.9 . .
C31 C32 H32 118.9 . .
C5 N1 C10 118.8(5) . .
C5 N1 Cr1 125.3(4) . .
C10 N1 Cr1 115.9(4) . .
C16 N2 C11 118.3(5) . .
C16 N2 Cr1 124.9(4) . .
C11 N2 Cr1 116.4(4) . .
C21 N3 C26 117.8(5) . .
C21 N3 Cr2 127.2(4) . .
C26 N3 Cr2 115.0(4) . .
C32 N4 C27 118.8(5) . .
C32 N4 Cr2 126.0(4) . .
C27 N4 Cr2 114.7(4) . .
O9W O8W O10W 119.9(10) . .

loop_
_geom_bond_atom_site_label_1
_geom_bond_atom_site_label_2
_geom_bond_distance
_geom_bond_site_symmetry_2
Ba1 O11 2.763(4) 1_545
Ba1 O14 2.773(4) .
Ba1 O7 2.799(4) .
Ba1 O8 2.816(4) .
Ba1 O3 2.822(5) 1_565
Ba1 O18 2.833(4) .
Ba1 O4 2.854(4) 1_565
Ba1 O13 2.858(4) .
Ba1 O12 2.869(4) 1_545
Ba1 O17 2.967(5) .
Cr1 O5 1.960(4) .
Cr1 O6 1.962(4) .
Cr1 O2 1.965(4) .
Cr1 O1 1.977(4) .
Cr1 N1 2.044(5) .
Cr1 N2 2.045(5) .
Cr2 O9 1.949(4) .
Cr2 O16 1.954(4) .
Cr2 O15 1.973(4) .
Cr2 O10 1.974(4) .
Cr2 N3 2.045(5) .
Cr2 N4 2.056(5) .
O1 C1 1.278(7) .
O2 C2 1.281(7) .
O3 C1 1.219(7) .
O3 Ba1 2.822(5) 1_545
O4 C2 1.231(7) .
O4 Ba1 2.854(4) 1_545
O5 C3 1.284(7) .
O6 C4 1.283(7) .
O7 C3 1.219(7) .
O8 C4 1.230(7) .
O9 C18 1.283(7) .
O10 C17 1.288(7) .
O11 C18 1.219(7) .
O11 Ba1 2.763(4) 1_565
O12 C17 1.217(7) .
O12 Ba1 2.869(4) 1_565
O13 C19 1.214(7) .
O14 C20 1.230(7) .
O15 C19 1.300(7) .
O16 C20 1.276(7) .
C1 C2 1.563(8) .
C3 C4 1.552(8) .
C5 N1 1.332(7) .
C5 C6 1.366(9) .
C5 H5 0.9400 .
C6 C7 1.396(9) .
C6 H6 0.9400 .
C7 C9 1.389(9) .
C7 C8 1.491(9) .
C8 H8A 0.9700 .
C8 H8B 0.9700 .
C8 H8C 0.9700 .
C9 C10 1.386(8) .
C9 H9 0.9400 .
C10 N1 1.347(7) .
C10 C11 1.492(8) .
C11 N2 1.349(7) .
C11 C12 1.370(8) .
C12 C13 1.396(8) .
C12 H12 0.9400 .
C13 C15 1.389(9) .
C13 C14 1.506(9) .
C14 H14A 0.9700 .
C14 H14B 0.9700 .
C14 H14C 0.9700 .
C15 C16 1.384(9) .
C15 H15 0.9400 .
C16 N2 1.346(7) .
C16 H16 0.9400 .
C17 C18 1.559(7) .
C19 C20 1.554(8) .
C21 N3 1.340(7) .
C21 C22 1.363(8) .
C21 H21 0.9400 .
C22 C23 1.399(8) .
C22 H22 0.9400 .
C23 C25 1.397(8) .
C23 C24 1.488(9) .
C24 H24A 0.9700 .
C24 H24B 0.9700 .
C24 H24C 0.9700 .
C25 C26 1.373(8) .
C25 H25 0.9400 .
C26 N3 1.360(7) .
C26 C27 1.475(8) .
C27 N4 1.358(7) .
C27 C28 1.376(7) .
C28 C29 1.394(8) .
C28 H28 0.9400 .
C29 C31 1.392(9) .
C29 C30 1.526(8) .
C30 H30A 0.9700 .
C30 H30B 0.9700 .
C30 H30C 0.9700 .
C31 C32 1.385(8) .
C31 H31 0.9400 .
C32 N4 1.358(7) .
C32 H32 0.9400 .
O8W O9W 1.497(16) .
O8W O10W 1.556(17) .
O11W O11W 1.46(3) 2
